data_4501045
loop_
_publ_author_name
'Janssen, Femke F. B. J.'
'Veraart, Laurens P. J.'
'Smits, Jan M. M.'
'de Gelder, Ren\'e'
'Rowan, Alan E.'

_publ_contact_author
;
        Prof.dr. A.E. Rowan
        Radboud University Nijmegen
        Molecular Materials 
        Institute for Molecules and Materials
        Heyendaalseweg 135
        6525 AJ Nijmegen
        The Netherlands
;
_publ_section_title
;
 1. Solvent, Linker, and Anion Effects on the Formation, Connectivity, and
 Topology of Cu(I)/PPh3/N-Donor Ligand Coordination Polymers
;
_journal_issue 10
_journal_name_full 'Crystal Growth &amp; Design'
_journal_page_first 4313
_journal_paper_doi 10.1021/cg2006502
_journal_volume 11
_journal_year 2011
_chemical_formula_sum 'C50 H42 Cl12 Cu F6 N2 P3'
_chemical_formula_weight 1366.71
_chemical_name_systematic
;
 ?
;
_space_group_IT_number 2
_symmetry_cell_setting triclinic
_symmetry_space_group_name_Hall '-P 1'
_symmetry_space_group_name_H-M 'P -1'
_atom_sites_solution_hydrogens geom
_atom_sites_solution_primary direct
_atom_sites_solution_secondary difmap
_audit_creation_date 2006-07-27
_audit_creation_method 'SHELXL, adapted and expanded'
_cell_angle_alpha 63.679(10)
_cell_angle_beta 79.279(12)
_cell_angle_gamma 80.168(14)
_cell_formula_units_Z 2
_cell_length_a 12.8791(15)
_cell_length_b 15.598(3)
_cell_length_c 16.470(2)
_cell_measurement_reflns_used 342
_cell_measurement_temperature 208(2)
_cell_measurement_theta_max 27.200
_cell_measurement_theta_min 2.070
_cell_volume 2899.2(8)
_computing_data_collection
;
Nonius "Collect" program suite (Nonius, 1999)
;
_computing_data_reduction
;
Nonius "EvalCCD" program suite (Duisenberg, 1998)
;
_computing_molecular_graphics
;
PLATON (Spek, 2003)
;
_computing_structure_refinement 'SHELXL-97 (Sheldrick, 1997)'
_computing_structure_solution
;
DIRDIF (Beurskens et al., 1996),
PATTY (Beurskens et al., 1987)
;
_diffrn_ambient_temperature 208(2)
_diffrn_detector_area_resol_mean 18.4
_diffrn_measured_fraction_theta_full 0.886
_diffrn_measured_fraction_theta_max 0.886
_diffrn_measurement_device 'Nonius KappaCCD'
_diffrn_measurement_method 'area detector \f and \w scan'
_diffrn_radiation_monochromator graphite
_diffrn_radiation_source 'fine-focus sealed tube'
_diffrn_radiation_type MoK\a
_diffrn_radiation_wavelength 0.71073
_diffrn_reflns_av_R_equivalents 0.0652
_diffrn_reflns_av_sigmaI/netI 0.1041
_diffrn_reflns_limit_h_max 16
_diffrn_reflns_limit_h_min -16
_diffrn_reflns_limit_k_max 20
_diffrn_reflns_limit_k_min -20
_diffrn_reflns_limit_l_max 21
_diffrn_reflns_limit_l_min -21
_diffrn_reflns_number 41072
_diffrn_reflns_theta_full 27.20
_diffrn_reflns_theta_max 27.20
_diffrn_reflns_theta_min 2.07
_diffrn_standards_decay_% 0.000
_diffrn_standards_interval_time 0
_diffrn_standards_number 0
_exptl_absorpt_coefficient_mu 1.069
_exptl_absorpt_correction_T_max 0.930
_exptl_absorpt_correction_T_min 0.662
_exptl_absorpt_correction_type multi-scan
_exptl_absorpt_process_details 'SADABS multiscan (Sheldrick, 1996)'
_exptl_crystal_colour 'translucent light yellow'
_exptl_crystal_density_diffrn 1.566
_exptl_crystal_density_method 'not measured'
_exptl_crystal_description 'rather rough platelet'
_exptl_crystal_F_000 1376
_exptl_crystal_size_max 0.24
_exptl_crystal_size_mid 0.21
_exptl_crystal_size_min 0.07
_refine_diff_density_max 1.089
_refine_diff_density_min -0.707
_refine_diff_density_rms 0.112
_refine_ls_extinction_method none
_refine_ls_goodness_of_fit_all 1.044
_refine_ls_goodness_of_fit_ref 1.044
_refine_ls_hydrogen_treatment constr
_refine_ls_matrix_type full
_refine_ls_number_parameters 672
_refine_ls_number_reflns 11444
_refine_ls_number_restraints 0
_refine_ls_restrained_S_all 1.044
_refine_ls_R_factor_all 0.1808
_refine_ls_R_factor_gt 0.1009
_refine_ls_R_factor_obs 0.1009
_refine_ls_shift/esd_max 0.000
_refine_ls_shift/esd_mean 0.000
_refine_ls_shift/su_max 0.000
_refine_ls_shift/su_mean 0.000
_refine_ls_structure_factor_coef Fsqd
_refine_ls_weighting_details
;
w=1/[\s^2^(Fo^2^)+(0.0862P)^2^+20.6673P] where P=(Fo^2^+2Fc^2^)/3
;
_refine_ls_weighting_scheme calc
_refine_ls_wR_factor_all 0.2729
_refine_ls_wR_factor_gt 0.2330
_refine_ls_wR_factor_obs 0.2330
_refine_ls_wR_factor_ref 0.2729
_reflns_number_gt 6325
_reflns_number_observed 6325
_reflns_number_total 11444
_reflns_observed_criterion >2sigma(I)
_reflns_threshold_expression >2sigma(I)
_cod_data_source_file cg2006502_si_001.cif
_cod_data_source_block LVERA1
_cod_depositor_comments
;
The following automatic conversions were performed:
'_publ_contact_autor' tag replaced with '_publ_contact_author'.

Automatic conversion script
Id: cif_correct_tags 1440 2010-10-19 06:21:57Z saulius 

The following automatic conversions were performed:

'_geom_bond_publ_flag' value 'Y' changed to 'y' according to
/home/saulius/struct/CIF-dictionaries/cif_core.dic dictionary named
'cif_core.dic' version 2.4.1 from 2010-06-29 (78
times).

'_geom_angle_publ_flag' value 'Y' changed to 'y' according
to /home/saulius/struct/CIF-dictionaries/cif_core.dic dictionary
named 'cif_core.dic' version 2.4.1 from 2010-06-29 (113 times).

Automatic conversion script
Id: cif_fix_values 1715 2011-07-08 13:25:40Z adriana 
;
_cod_original_cell_volume 2899.2(7)
_cod_database_code 4501045

loop_
_symmetry_equiv_pos_as_xyz
'x, y, z'
'-x, -y, -z'

loop_
_atom_site_label
_atom_site_type_symbol
_atom_site_fract_x
_atom_site_fract_y
_atom_site_fract_z
_atom_site_U_iso_or_equiv
_atom_site_adp_type
_atom_site_occupancy
_atom_site_calc_flag
_atom_site_refinement_flags
Cu1 Cu 0.78565(7) 0.69743(6) 0.19899(6) 0.0279(3) Uani 1 d .
N1 N 0.6930(5) 0.6129(4) 0.3149(4) 0.0341(15) Uani 1 d .
C1 C 0.6781(6) 0.6272(6) 0.3908(5) 0.0394(19) Uani 1 d .
H1 H 0.7207 0.6687 0.3940 0.047 Uiso 1 calc R
C2 C 0.6051(7) 0.5853(6) 0.4633(5) 0.046(2) Uani 1 d .
H2 H 0.5978 0.5984 0.5146 0.055 Uiso 1 calc R
C3 C 0.5415(6) 0.5233(6) 0.4618(5) 0.0368(19) Uani 1 d .
C4 C 0.5585(7) 0.5063(7) 0.3844(6) 0.053(2) Uani 1 d .
H4 H 0.5186 0.4636 0.3801 0.063 Uiso 1 calc R
C5 C 0.6340(7) 0.5521(7) 0.3141(6) 0.053(2) Uani 1 d .
H5 H 0.6442 0.5394 0.2623 0.063 Uiso 1 calc R
N2 N 0.8291(5) 0.6130(5) 0.1269(4) 0.0357(15) Uani 1 d .
C6 C 0.8496(7) 0.6538(7) 0.0377(6) 0.049(2) Uani 1 d .
H6 H 0.8179 0.7165 0.0068 0.059 Uiso 1 calc R
C7 C 0.9136(7) 0.6122(7) -0.0141(6) 0.050(2) Uani 1 d .
H7 H 0.9237 0.6459 -0.0781 0.060 Uiso 1 calc R
C8 C 0.9623(6) 0.5223(6) 0.0271(5) 0.0379(19) Uani 1 d .
C9 C 0.9384(9) 0.4760(7) 0.1192(6) 0.072(3) Uani 1 d .
H9 H 0.9669 0.4122 0.1509 0.087 Uiso 1 calc R
C10 C 0.8715(8) 0.5235(7) 0.1660(6) 0.059(3) Uani 1 d .
H10 H 0.8555 0.4897 0.2296 0.071 Uiso 1 calc R
P1 P 0.94515(15) 0.71352(15) 0.22695(13) 0.0331(5) Uani 1 d .
C11A C 1.0376(5) 0.7560(6) 0.1220(5) 0.0383(19) Uani 1 d .
C12A C 1.0628(6) 0.8492(6) 0.0765(5) 0.046(2) Uani 1 d .
H12A H 1.0400 0.8926 0.1030 0.055 Uiso 1 calc R
C13A C 1.1229(7) 0.8792(8) -0.0100(6) 0.062(3) Uani 1 d .
H13A H 1.1412 0.9427 -0.0407 0.074 Uiso 1 calc R
C14A C 1.1545(7) 0.8186(9) -0.0494(7) 0.065(3) Uani 1 d .
H14A H 1.1912 0.8409 -0.1088 0.079 Uiso 1 calc R
C15A C 1.1339(7) 0.7256(8) -0.0044(6) 0.058(3) Uani 1 d .
H15A H 1.1600 0.6827 -0.0311 0.069 Uiso 1 calc R
C16A C 1.0744(6) 0.6934(7) 0.0812(6) 0.046(2) Uani 1 d .
H16A H 1.0588 0.6290 0.1117 0.055 Uiso 1 calc R
C11B C 0.9422(6) 0.7979(6) 0.2741(5) 0.0383(19) Uani 1 d .
C12B C 1.0080(9) 0.7864(8) 0.3370(7) 0.069(3) Uani 1 d .
H12B H 1.0596 0.7332 0.3551 0.083 Uiso 1 calc R
C13B C 0.9979(13) 0.8532(10) 0.3731(9) 0.098(4) Uani 1 d .
H13B H 1.0432 0.8459 0.4149 0.118 Uiso 1 calc R
C14B C 0.9189(12) 0.9327(9) 0.3464(8) 0.086(4) Uani 1 d .
H14B H 0.9102 0.9769 0.3722 0.103 Uiso 1 calc R
C15B C 0.8561(9) 0.9451(8) 0.2839(8) 0.071(3) Uani 1 d .
H15B H 0.8050 0.9985 0.2651 0.085 Uiso 1 calc R
C16B C 0.8677(8) 0.8784(7) 0.2479(7) 0.057(2) Uani 1 d .
H16B H 0.8239 0.8877 0.2044 0.068 Uiso 1 calc R
C11C C 1.0205(6) 0.6066(6) 0.3008(5) 0.0392(19) Uani 1 d .
C12C C 0.9682(7) 0.5296(6) 0.3645(6) 0.050(2) Uani 1 d .
H12C H 0.8941 0.5318 0.3684 0.061 Uiso 1 calc R
C13C C 1.0247(10) 0.4490(7) 0.4229(7) 0.070(3) Uani 1 d .
H13C H 0.9888 0.3967 0.4668 0.083 Uiso 1 calc R
C14C C 1.1339(10) 0.4450(9) 0.4171(8) 0.075(3) Uani 1 d .
H14C H 1.1719 0.3901 0.4570 0.090 Uiso 1 calc R
C15C C 1.1855(9) 0.5196(10) 0.3543(8) 0.083(4) Uani 1 d .
H15C H 1.2598 0.5159 0.3495 0.099 Uiso 1 calc R
C16C C 1.1298(7) 0.6024(8) 0.2963(7) 0.067(3) Uani 1 d .
H16C H 1.1661 0.6553 0.2543 0.080 Uiso 1 calc R
P2 P 0.66994(14) 0.82008(14) 0.11905(13) 0.0310(5) Uani 1 d .
C21A C 0.7170(6) 0.8849(5) -0.0017(5) 0.0341(17) Uani 1 d .
C22A C 0.6538(6) 0.9114(6) -0.0699(5) 0.043(2) Uani 1 d .
H22A H 0.5823 0.8986 -0.0546 0.051 Uiso 1 calc R
C23A C 0.6951(7) 0.9565(7) -0.1598(6) 0.058(3) Uani 1 d .
H23A H 0.6521 0.9733 -0.2060 0.070 Uiso 1 calc R
C24A C 0.7987(7) 0.9772(6) -0.1827(6) 0.052(2) Uani 1 d .
H24A H 0.8258 1.0097 -0.2444 0.063 Uiso 1 calc R
C25A C 0.8628(7) 0.9507(7) -0.1161(6) 0.054(2) Uani 1 d .
H25A H 0.9341 0.9641 -0.1318 0.065 Uiso 1 calc R
C26A C 0.8218(6) 0.9042(6) -0.0258(6) 0.044(2) Uani 1 d .
H26A H 0.8658 0.8854 0.0201 0.053 Uiso 1 calc R
C21B C 0.5467(6) 0.7791(6) 0.1189(5) 0.0366(18) Uani 1 d .
C22B C 0.4468(6) 0.8253(6) 0.1318(6) 0.047(2) Uani 1 d .
H22B H 0.4404 0.8813 0.1411 0.057 Uiso 1 calc R
C23B C 0.3574(7) 0.7882(8) 0.1309(7) 0.064(3) Uani 1 d .
H23B H 0.2902 0.8194 0.1406 0.077 Uiso 1 calc R
C24B C 0.3630(7) 0.7083(8) 0.1166(6) 0.061(3) Uani 1 d .
H24B H 0.3009 0.6843 0.1165 0.074 Uiso 1 calc R
C25B C 0.4607(8) 0.6635(8) 0.1023(7) 0.069(3) Uani 1 d .
H25B H 0.4660 0.6087 0.0911 0.083 Uiso 1 calc R
C26B C 0.5517(7) 0.6979(7) 0.1040(6) 0.053(2) Uani 1 d .
H26B H 0.6182 0.6655 0.0950 0.064 Uiso 1 calc R
C21C C 0.6263(6) 0.9161(6) 0.1571(5) 0.0353(18) Uani 1 d .
C22C C 0.5901(7) 0.8893(7) 0.2479(6) 0.056(2) Uani 1 d .
H22C H 0.5858 0.8239 0.2874 0.067 Uiso 1 calc R
C23C C 0.5599(8) 0.9582(8) 0.2821(7) 0.065(3) Uani 1 d .
H23C H 0.5348 0.9394 0.3443 0.078 Uiso 1 calc R
C24C C 0.5664(7) 1.0519(8) 0.2256(8) 0.061(3) Uani 1 d .
H24C H 0.5468 1.0984 0.2489 0.074 Uiso 1 calc R
C25C C 0.6017(7) 1.0801(7) 0.1342(7) 0.054(2) Uani 1 d .
H25C H 0.6055 1.1457 0.0951 0.065 Uiso 1 calc R
C26C C 0.6316(6) 1.0115(6) 0.1001(6) 0.043(2) Uani 1 d .
H26C H 0.6556 1.0306 0.0377 0.052 Uiso 1 calc R
P3 P 0.6285(4) 0.3066(3) 0.2654(3) 0.0860(15) Uani 0.893(8) d P
F1 F 0.5679(13) 0.3044(10) 0.3609(9) 0.190(6) Uani 0.893(8) d P
F2 F 0.7120(9) 0.3437(9) 0.2923(10) 0.166(5) Uani 0.893(8) d P
F3 F 0.5761(11) 0.4097(7) 0.2220(8) 0.168(5) Uani 0.893(8) d P
F4 F 0.6763(12) 0.2038(7) 0.3129(9) 0.187(6) Uani 0.893(8) d P
F5 F 0.6832(19) 0.3138(10) 0.1787(9) 0.289(12) Uani 0.893(8) d P
F6 F 0.5334(11) 0.2655(10) 0.2595(13) 0.214(8) Uani 0.893(8) d P
C31 C 0.3562(10) 0.4005(9) 0.1169(9) 0.077(4) Uani 0.928(7) d P
H31 H 0.4275 0.3966 0.1335 0.093 Uiso 0.928(7) calc PR
Cl1 Cl 0.3373(3) 0.2879(2) 0.1267(2) 0.0930(13) Uani 0.928(7) d P
Cl2 Cl 0.2617(4) 0.4334(4) 0.1912(3) 0.146(2) Uani 0.928(7) d P
Cl3 Cl 0.3504(3) 0.4866(3) 0.0067(2) 0.0918(13) Uani 0.928(7) d P
C32 C -0.0516(14) 0.2056(9) 0.3305(9) 0.079(4) Uani 0.807(7) d P
H32 H -0.1287 0.2262 0.3354 0.095 Uiso 0.807(7) calc PR
Cl4 Cl -0.0197(5) 0.1875(3) 0.2361(3) 0.122(2) Uani 0.807(7) d P
Cl5 Cl 0.0128(4) 0.2925(3) 0.3334(3) 0.1112(19) Uani 0.807(7) d P
Cl6 Cl -0.0294(9) 0.1010(4) 0.4268(4) 0.237(6) Uani 0.807(7) d P
C33 C 0.6880(12) 0.2611(13) 0.5392(10) 0.110(6) Uani 0.835(7) d P
H33 H 0.6292 0.2871 0.5009 0.132 Uiso 0.835(7) calc PR
Cl7 Cl 0.7204(7) 0.1423(5) 0.5594(4) 0.176(3) Uani 0.835(7) d P
Cl8 Cl 0.7890(3) 0.3298(3) 0.4844(3) 0.1119(18) Uani 0.835(7) d P
Cl9 Cl 0.6427(5) 0.2708(5) 0.6427(4) 0.154(3) Uani 0.835(7) d P
C34 C 0.6357(18) 0.8778(19) 0.5552(12) 0.147(10) Uani 0.757(9) d P
H34 H 0.5611 0.8701 0.5839 0.176 Uiso 0.757(9) calc PR
Cl10 Cl 0.6425(5) 0.9912(4) 0.4688(4) 0.126(2) Uani 0.757(9) d P
Cl11 Cl 0.6769(7) 0.7949(4) 0.5033(5) 0.194(5) Uani 0.757(9) d P
Cl12 Cl 0.7094(10) 0.8644(9) 0.6317(6) 0.270(7) Uani 0.757(9) d P

loop_
_atom_site_aniso_label
_atom_site_aniso_U_11
_atom_site_aniso_U_22
_atom_site_aniso_U_33
_atom_site_aniso_U_23
_atom_site_aniso_U_13
_atom_site_aniso_U_12
Cu1 0.0230(5) 0.0308(5) 0.0278(5) -0.0125(4) 0.0038(3) -0.0051(3)
N1 0.027(3) 0.037(4) 0.032(3) -0.011(3) 0.006(3) -0.010(3)
C1 0.038(4) 0.049(5) 0.030(4) -0.014(4) 0.008(3) -0.022(4)
C2 0.047(5) 0.055(6) 0.033(4) -0.014(4) -0.002(4) -0.017(4)
C3 0.030(4) 0.042(5) 0.029(4) -0.008(3) 0.004(3) -0.008(3)
C4 0.055(5) 0.061(6) 0.049(5) -0.031(5) 0.022(4) -0.034(5)
C5 0.055(5) 0.067(6) 0.039(5) -0.030(4) 0.025(4) -0.028(5)
N2 0.031(3) 0.036(4) 0.044(4) -0.022(3) -0.002(3) -0.001(3)
C6 0.051(5) 0.054(6) 0.050(5) -0.031(4) -0.023(4) 0.018(4)
C7 0.050(5) 0.055(6) 0.046(5) -0.025(4) -0.009(4) 0.010(4)
C8 0.043(5) 0.036(5) 0.041(4) -0.027(4) 0.006(4) -0.003(4)
C9 0.100(8) 0.034(5) 0.057(6) -0.017(4) 0.033(6) 0.003(5)
C10 0.080(7) 0.044(6) 0.049(5) -0.026(4) 0.027(5) -0.015(5)
P1 0.0260(10) 0.0395(12) 0.0295(10) -0.0095(9) -0.0038(8) -0.0071(8)
C11A 0.017(4) 0.059(5) 0.034(4) -0.014(4) -0.001(3) -0.013(3)
C12A 0.035(4) 0.052(5) 0.044(5) -0.010(4) -0.003(4) -0.019(4)
C13A 0.047(6) 0.075(7) 0.048(5) -0.006(5) 0.002(5) -0.034(5)
C14A 0.045(6) 0.097(9) 0.043(5) -0.015(6) 0.005(4) -0.032(6)
C15A 0.041(5) 0.090(8) 0.046(5) -0.034(5) 0.008(4) -0.017(5)
C16A 0.031(4) 0.060(6) 0.046(5) -0.023(4) 0.001(4) -0.010(4)
C11B 0.037(4) 0.048(5) 0.031(4) -0.012(4) -0.009(3) -0.015(4)
C12B 0.098(8) 0.059(7) 0.062(6) -0.026(5) -0.040(6) -0.003(6)
C13B 0.143(13) 0.094(10) 0.084(9) -0.045(8) -0.051(9) -0.020(10)
C14B 0.131(12) 0.078(9) 0.077(8) -0.051(7) 0.002(8) -0.047(8)
C15B 0.069(7) 0.073(8) 0.093(8) -0.053(7) -0.013(6) -0.010(6)
C16B 0.053(6) 0.070(7) 0.063(6) -0.037(5) -0.020(5) -0.009(5)
C11C 0.034(4) 0.052(5) 0.028(4) -0.015(4) -0.006(3) 0.002(4)
C12C 0.053(5) 0.045(5) 0.045(5) -0.009(4) -0.015(4) -0.005(4)
C13C 0.101(9) 0.050(6) 0.052(6) -0.006(5) -0.033(6) -0.012(6)
C14C 0.084(9) 0.071(8) 0.063(7) -0.021(6) -0.046(7) 0.031(7)
C15C 0.048(6) 0.116(11) 0.069(7) -0.033(7) -0.024(6) 0.032(7)
C16C 0.031(5) 0.090(8) 0.064(6) -0.020(6) -0.008(5) 0.001(5)
P2 0.0224(9) 0.0329(11) 0.0349(10) -0.0136(8) -0.0007(8) -0.0010(8)
C21A 0.030(4) 0.031(4) 0.043(4) -0.019(3) -0.004(3) 0.001(3)
C22A 0.027(4) 0.060(6) 0.035(4) -0.017(4) -0.003(3) 0.001(4)
C23A 0.048(6) 0.075(7) 0.040(5) -0.016(5) -0.010(4) 0.006(5)
C24A 0.056(6) 0.052(6) 0.036(5) -0.010(4) 0.004(4) -0.006(4)
C25A 0.042(5) 0.060(6) 0.053(6) -0.019(5) 0.011(4) -0.018(4)
C26A 0.030(4) 0.056(6) 0.047(5) -0.019(4) -0.010(4) -0.008(4)
C21B 0.030(4) 0.043(5) 0.033(4) -0.013(4) 0.001(3) -0.008(3)
C22B 0.025(4) 0.044(5) 0.062(6) -0.015(4) -0.003(4) 0.001(4)
C23B 0.027(5) 0.075(7) 0.071(7) -0.017(6) 0.001(4) -0.003(5)
C24B 0.034(5) 0.088(8) 0.057(6) -0.021(6) -0.004(4) -0.021(5)
C25B 0.046(6) 0.092(8) 0.089(8) -0.053(7) -0.002(5) -0.023(5)
C26B 0.030(4) 0.069(6) 0.073(6) -0.040(5) 0.002(4) -0.012(4)
C21C 0.025(4) 0.045(5) 0.040(4) -0.021(4) -0.006(3) -0.002(3)
C22C 0.056(6) 0.057(6) 0.054(6) -0.029(5) 0.000(5) 0.002(5)
C23C 0.071(7) 0.075(8) 0.058(6) -0.046(6) -0.003(5) 0.014(6)
C24C 0.045(5) 0.060(7) 0.099(8) -0.055(6) -0.012(5) 0.006(5)
C25C 0.037(5) 0.044(5) 0.083(7) -0.030(5) -0.004(5) -0.003(4)
C26C 0.033(4) 0.043(5) 0.049(5) -0.015(4) -0.004(4) -0.005(4)
P3 0.111(3) 0.067(3) 0.096(3) -0.036(2) -0.046(3) -0.009(2)
F1 0.262(17) 0.169(12) 0.158(11) -0.084(10) -0.012(11) -0.037(11)
F2 0.134(9) 0.146(10) 0.255(15) -0.104(10) -0.051(9) -0.027(7)
F3 0.258(14) 0.095(7) 0.177(10) -0.069(7) -0.130(10) 0.057(8)
F4 0.276(16) 0.066(6) 0.215(13) -0.019(7) -0.137(12) -0.003(8)
F5 0.50(3) 0.159(12) 0.104(9) -0.043(8) 0.072(13) 0.064(15)
F6 0.170(11) 0.197(13) 0.39(2) -0.216(16) -0.106(14) 0.013(10)
C31 0.071(8) 0.087(9) 0.091(9) -0.049(8) -0.027(7) -0.002(7)
Cl1 0.132(3) 0.072(2) 0.084(2) -0.0318(18) -0.043(2) -0.004(2)
Cl2 0.171(5) 0.137(4) 0.123(4) -0.075(3) 0.037(3) -0.004(3)
Cl3 0.087(2) 0.084(2) 0.092(2) -0.0257(19) -0.0108(19) -0.0098(18)
C32 0.124(13) 0.049(8) 0.061(8) -0.020(7) -0.013(8) -0.014(8)
Cl4 0.227(6) 0.073(3) 0.070(3) -0.038(2) 0.015(3) -0.037(3)
Cl5 0.162(5) 0.068(3) 0.118(4) -0.039(2) -0.047(3) -0.019(3)
Cl6 0.570(17) 0.074(3) 0.097(4) -0.005(3) -0.137(7) -0.092(6)
C33 0.079(10) 0.130(15) 0.062(9) 0.016(9) -0.028(8) -0.001(10)
Cl7 0.255(8) 0.135(5) 0.150(5) -0.037(4) -0.071(5) -0.069(5)
Cl8 0.090(3) 0.111(4) 0.106(3) -0.009(3) -0.019(2) -0.031(2)
Cl9 0.126(4) 0.179(6) 0.101(4) -0.021(4) 0.008(3) -0.006(4)
C34 0.115(17) 0.21(3) 0.058(11) -0.019(14) 0.009(11) -0.003(16)
Cl10 0.168(6) 0.097(4) 0.121(4) -0.051(3) -0.039(4) 0.006(4)
Cl11 0.296(10) 0.084(4) 0.144(6) -0.046(4) 0.070(6) 0.011(5)
Cl12 0.304(13) 0.298(13) 0.118(6) 0.012(7) -0.095(7) -0.012(10)

loop_
_atom_type_symbol
_atom_type_description
_atom_type_scat_dispersion_real
_atom_type_scat_dispersion_imag
_atom_type_scat_source
C C 0.0033 0.0016 'International Tables Vol C Tables 4.2.6.8 and 6.1.1.4'
H H 0.0000 0.0000 'International Tables Vol C Tables 4.2.6.8 and 6.1.1.4'
N N 0.0061 0.0033 'International Tables Vol C Tables 4.2.6.8 and 6.1.1.4'
P P 0.1023 0.0942 'International Tables Vol C Tables 4.2.6.8 and 6.1.1.4'
F F 0.0171 0.0103 'International Tables Vol C Tables 4.2.6.8 and 6.1.1.4'
Cu Cu 0.3201 1.2651 'International Tables Vol C Tables 4.2.6.8 and 6.1.1.4'
Cl Cl 0.1484 0.1585 'International Tables Vol C Tables 4.2.6.8 and 6.1.1.4'

loop_
_geom_angle_atom_site_label_1
_geom_angle_atom_site_label_2
_geom_angle_atom_site_label_3
_geom_angle
_geom_angle_site_symmetry_3
_geom_angle_publ_flag
N1 Cu1 N2 103.6(2) . y
N1 Cu1 P1 113.23(19) . y
N2 Cu1 P1 101.88(18) . y
N1 Cu1 P2 104.37(18) . y
N2 Cu1 P2 106.22(19) . y
P1 Cu1 P2 125.33(8) . y
C5 N1 C1 116.4(6) . y
C5 N1 Cu1 121.8(5) . y
C1 N1 Cu1 121.2(5) . y
N1 C1 C2 123.7(7) . y
C1 C2 C3 120.1(8) . y
C2 C3 C4 116.4(7) . y
C2 C3 C3 122.7(9) 2_666 y
C4 C3 C3 120.9(9) 2_666 y
C5 C4 C3 119.5(8) . y
N1 C5 C4 123.9(8) . y
C6 N2 C10 114.6(7) . y
C6 N2 Cu1 120.1(6) . y
C10 N2 Cu1 121.4(6) . y
N2 C6 C7 125.2(8) . y
C8 C7 C6 119.7(8) . y
C7 C8 C9 116.6(7) . y
C7 C8 C8 120.9(9) 2_765 y
C9 C8 C8 122.5(10) 2_765 y
C8 C9 C10 119.5(9) . y
N2 C10 C9 124.1(8) . y
C11B P1 C11C 104.1(4) . y
C11B P1 C11A 105.0(4) . y
C11C P1 C11A 102.0(3) . y
C11B P1 Cu1 115.1(3) . y
C11C P1 Cu1 118.1(3) . y
C11A P1 Cu1 111.1(3) . y
C12A C11A C16A 118.6(7) . y
C12A C11A P1 123.2(7) . y
C16A C11A P1 117.7(6) . y
C11A C12A C13A 119.5(9) . y
C14A C13A C12A 120.9(9) . y
C13A C14A C15A 120.5(9) . y
C14A C15A C16A 120.2(9) . y
C15A C16A C11A 120.2(8) . y
C12B C11B C16B 118.1(8) . y
C12B C11B P1 123.8(7) . y
C16B C11B P1 118.1(6) . y
C13B C12B C11B 120.3(11) . y
C12B C13B C14B 119.7(11) . y
C15B C14B C13B 120.2(11) . y
C14B C15B C16B 119.5(11) . y
C15B C16B C11B 122.2(9) . y
C12C C11C C16C 119.4(8) . y
C12C C11C P1 119.6(6) . y
C16C C11C P1 121.0(7) . y
C11C C12C C13C 119.9(9) . y
C12C C13C C14C 120.3(10) . y
C15C C14C C13C 120.0(10) . y
C14C C15C C16C 120.6(10) . y
C11C C16C C15C 119.8(10) . y
C21B P2 C21A 103.9(3) . y
C21B P2 C21C 103.5(3) . y
C21A P2 C21C 103.4(3) . y
C21B P2 Cu1 112.2(3) . y
C21A P2 Cu1 114.5(2) . y
C21C P2 Cu1 117.7(3) . y
C26A C21A C22A 118.9(7) . y
C26A C21A P2 118.2(6) . y
C22A C21A P2 122.9(6) . y
C23A C22A C21A 120.2(8) . y
C24A C23A C22A 120.3(9) . y
C25A C24A C23A 120.3(8) . y
C24A C25A C26A 119.4(8) . y
C21A C26A C25A 120.9(8) . y
C26B C21B C22B 117.9(7) . y
C26B C21B P2 118.4(6) . y
C22B C21B P2 123.8(6) . y
C23B C22B C21B 119.5(9) . y
C24B C23B C22B 122.2(9) . y
C23B C24B C25B 118.6(9) . y
C24B C25B C26B 120.6(10) . y
C25B C26B C21B 121.2(8) . y
C26C C21C C22C 119.3(8) . y
C26C C21C P2 123.2(6) . y
C22C C21C P2 117.5(6) . y
C21C C22C C23C 120.5(9) . y
C24C C23C C22C 119.8(9) . y
C23C C24C C25C 120.5(9) . y
C24C C25C C26C 119.7(9) . y
C21C C26C C25C 120.2(8) . y
F5 P3 F6 94.8(12) . y
F5 P3 F4 91.4(9) . y
F6 P3 F4 86.9(7) . y
F5 P3 F2 97.7(12) . y
F6 P3 F2 167.4(9) . y
F4 P3 F2 91.5(7) . y
F5 P3 F3 91.6(8) . y
F6 P3 F3 92.2(8) . y
F4 P3 F3 177.0(9) . y
F2 P3 F3 88.8(7) . y
F5 P3 F1 177.0(9) . y
F6 P3 F1 87.0(9) . y
F4 P3 F1 91.1(8) . y
F2 P3 F1 80.6(8) . y
F3 P3 F1 85.9(7) . y
Cl3 C31 Cl2 109.9(7) . y
Cl3 C31 Cl1 111.0(7) . y
Cl2 C31 Cl1 110.6(7) . y
Cl4 C32 Cl6 111.5(8) . y
Cl4 C32 Cl5 115.5(8) . y
Cl6 C32 Cl5 107.5(8) . y
Cl8 C33 Cl7 113.7(10) . y
Cl8 C33 Cl9 108.7(11) . y
Cl7 C33 Cl9 110.2(8) . y
Cl12 C34 Cl10 108.9(16) . y
Cl12 C34 Cl11 114.0(15) . y
Cl10 C34 Cl11 106.8(10) . y

loop_
_geom_bond_atom_site_label_1
_geom_bond_atom_site_label_2
_geom_bond_distance
_geom_bond_site_symmetry_2
_geom_bond_publ_flag
Cu1 N1 2.065(5) . y
Cu1 N2 2.084(6) . y
Cu1 P1 2.264(2) . y
Cu1 P2 2.266(2) . y
N1 C5 1.319(10) . y
N1 C1 1.340(9) . y
C1 C2 1.355(10) . y
C2 C3 1.380(11) . y
C3 C4 1.386(11) . y
C3 C3 1.486(13) 2_666 y
C4 C5 1.371(10) . y
N2 C6 1.311(10) . y
N2 C10 1.317(11) . y
C6 C7 1.369(11) . y
C7 C8 1.354(11) . y
C8 C9 1.359(11) . y
C8 C8 1.492(13) 2_765 y
C9 C10 1.389(11) . y
P1 C11B 1.792(8) . y
P1 C11C 1.814(8) . y
P1 C11A 1.826(7) . y
C11A C12A 1.373(11) . y
C11A C16A 1.392(11) . y
C12A C13A 1.403(12) . y
C13A C14A 1.339(14) . y
C14A C15A 1.352(14) . y
C15A C16A 1.389(11) . y
C11B C12B 1.391(12) . y
C11B C16B 1.396(12) . y
C12B C13B 1.390(15) . y
C13B C14B 1.421(18) . y
C14B C15B 1.353(16) . y
C15B C16B 1.384(13) . y
C11C C12C 1.376(11) . y
C11C C16C 1.388(11) . y
C12C C13C 1.382(13) . y
C13C C14C 1.384(15) . y
C14C C15C 1.344(16) . y
C15C C16C 1.392(14) . y
P2 C21B 1.811(8) . y
P2 C21A 1.823(8) . y
P2 C21C 1.834(8) . y
C21A C26A 1.379(10) . y
C21A C22A 1.381(11) . y
C22A C23A 1.372(11) . y
C23A C24A 1.370(13) . y
C24A C25A 1.370(13) . y
C25A C26A 1.379(11) . y
C21B C26B 1.381(12) . y
C21B C22B 1.391(10) . y
C22B C23B 1.380(13) . y
C23B C24B 1.355(14) . y
C24B C25B 1.365(14) . y
C25B C26B 1.379(12) . y
C21C C26C 1.368(11) . y
C21C C22C 1.373(11) . y
C22C C23C 1.390(12) . y
C23C C24C 1.348(14) . y
C24C C25C 1.375(14) . y
C25C C26C 1.387(12) . y
P3 F5 1.435(12) . y
P3 F6 1.513(12) . y
P3 F4 1.514(11) . y
P3 F2 1.519(11) . y
P3 F3 1.530(10) . y
P3 F1 1.608(14) . y
C31 Cl3 1.720(13) . y
C31 Cl2 1.742(13) . y
C31 Cl1 1.746(13) . y
C32 Cl4 1.665(14) . y
C32 Cl6 1.725(14) . y
C32 Cl5 1.727(14) . y
C33 Cl8 1.684(16) . y
C33 Cl7 1.72(2) . y
C33 Cl9 1.760(18) . y
C34 Cl12 1.64(2) . y
C34 Cl10 1.71(2) . y
C34 Cl11 1.81(3) . y
